data_4022611
loop_
_publ_author_name
'Wen-Hua Chiou'
'Nobihiro Mizutani'
'Iwao Ojima'

_publ_section_title
;
 Highly Efficient Synthesis of Azabicyclo[x.y.0]alkane Amino Acids
 and Congeners by Means of Rh-Catalyzed Cyclohydrocarbonylation
;
_journal_name_full 'Journal of Organic Chemistry'
_journal_page_first 1871
_journal_page_last 1882
_journal_paper_doi 10.1021/jo061692y
_journal_volume 72
_journal_year 2007
_chemical_formula_sum 'C13 H21 N2 O4'
_chemical_formula_weight 269.32
_chemical_melting_point 122
_chemical_name_common (S,S,S)-5j
_chemical_name_systematic
; 
 (3S,6S,9S)-1-Aza-3-tert-butoxycarbonylamino-9-methyl-
 5-oxa-2-oxobicyclo[4.3.0]nonane  
;
_space_group_IT_number 4
_symmetry_cell_setting monoclinic
_symmetry_space_group_name_Hall 'P 2yb'
_symmetry_space_group_name_H-M 'P 1 21 1'
_atom_sites_solution_hydrogens geom
_atom_sites_solution_primary direct
_atom_sites_solution_secondary difmap
_audit_creation_method SHELXL-97
_cell_angle_alpha 90.00
_cell_angle_beta 101.780(13)
_cell_angle_gamma 90.00
_cell_formula_units_Z 2
_cell_length_a 10.050(8)
_cell_length_b 6.229(5)
_cell_length_c 12.106(9)
_cell_measurement_temperature 273(2)
_cell_volume 741.9(10)
_computing_structure_refinement 'SHELXL-97 (Sheldrick, 1997)'
_computing_structure_solution 'SHELXS-97 (Sheldrick, 1990)'
_diffrn_ambient_temperature 273(2)
_diffrn_measured_fraction_theta_full 0.996
_diffrn_measured_fraction_theta_max 0.996
_diffrn_radiation_monochromator graphite
_diffrn_radiation_source 'fine-focus sealed tube'
_diffrn_radiation_type MoK\a
_diffrn_radiation_wavelength 0.71073
_diffrn_reflns_av_R_equivalents 0.0696
_diffrn_reflns_av_sigmaI/netI 0.0762
_diffrn_reflns_limit_h_max 11
_diffrn_reflns_limit_h_min -10
_diffrn_reflns_limit_k_max 6
_diffrn_reflns_limit_k_min -6
_diffrn_reflns_limit_l_max 13
_diffrn_reflns_limit_l_min -11
_diffrn_reflns_number 2813
_diffrn_reflns_theta_full 23.28
_diffrn_reflns_theta_max 23.28
_diffrn_reflns_theta_min 1.72
_exptl_absorpt_coefficient_mu 0.089
_exptl_crystal_density_diffrn 1.206
_exptl_crystal_density_method 'not measured'
_exptl_crystal_F_000 290
_refine_diff_density_max 0.622
_refine_diff_density_min -0.456
_refine_diff_density_rms 0.134
_refine_ls_abs_structure_details 'Flack H D (1983), Acta Cryst. A39, 876-881'
_refine_ls_abs_structure_Flack 2(6)
_refine_ls_extinction_method none
_refine_ls_goodness_of_fit_ref 1.171
_refine_ls_hydrogen_treatment mixed
_refine_ls_matrix_type full
_refine_ls_number_parameters 90
_refine_ls_number_reflns 1926
_refine_ls_number_restraints 1
_refine_ls_restrained_S_all 1.170
_refine_ls_R_factor_all 0.1890
_refine_ls_R_factor_gt 0.1406
_refine_ls_shift/su_max 2.701
_refine_ls_shift/su_mean 0.092
_refine_ls_structure_factor_coef Fsqd
_refine_ls_weighting_details 'calc w=1/[\s^2^(Fo^2^)+(0.2000P)^2^+0.0000P] where P=(Fo^2^+2Fc^2^)/3'
_refine_ls_weighting_scheme calc
_refine_ls_wR_factor_gt 0.3364
_refine_ls_wR_factor_ref 0.3720
_reflns_number_gt 1032
_reflns_number_total 1926
_reflns_threshold_expression >2sigma(I)
_cod_data_source_file jo061692ysi20060821_040150.cif
_cod_data_source_block (S,S,S)-5j
_cod_original_sg_symbol_H-M 'P 21'
_cod_database_code 4022611

loop_
_symmetry_equiv_pos_as_xyz
'x, y, z'
'-x, y+1/2, -z'

loop_
_atom_site_label
_atom_site_type_symbol
_atom_site_fract_x
_atom_site_fract_y
_atom_site_fract_z
_atom_site_U_iso_or_equiv
_atom_site_adp_type
_atom_site_occupancy
_atom_site_symmetry_multiplicity
_atom_site_calc_flag
_atom_site_refinement_flags
C7 C 0.2139(9) 0.3062(16) 0.1094(8) 0.059(2) Uiso 1 1 d .
H7 H 0.296(9) 0.239(15) 0.153(8) 0.071 Uiso 1 1 calc .
C8 C 0.2567(9) 0.4342(16) 0.0142(9) 0.060(2) Uiso 1 1 d .
O2 O 0.0971(6) 0.0993(10) -0.0534(6) 0.073(2) Uiso 1 1 d .
O4 O 0.1772(7) 0.6997(12) 0.3139(6) 0.079(2) Uiso 1 1 d .
N1 N 0.2839(7) 0.3160(12) -0.0684(7) 0.062(2) Uiso 1 1 d .
O3 O 0.3622(7) 0.4920(11) 0.3105(7) 0.084(2) Uiso 1 1 d .
N2 N 0.1613(8) 0.4441(13) 0.1860(7) 0.069(2) Uiso 1 1 d .
H2 H 0.0752 0.4656 0.1758 0.083 Uiso 1 1 calc R
C5 C 0.2271(10) 0.1032(17) -0.0886(9) 0.069(3) Uiso 1 1 d .
H5 H 0.289(9) -0.004(18) -0.047(9) 0.083 Uiso 1 1 calc .
O1 O 0.2691(7) 0.6305(13) 0.0210(7) 0.092(2) Uiso 1 1 d .
C6 C 0.1152(10) 0.128(2) 0.0677(10) 0.083(3) Uiso 1 1 d .
H6A H 0.1484 -0.0048 0.1054 0.099 Uiso 1 1 calc R
H6B H 0.0281 0.1606 0.0865 0.099 Uiso 1 1 calc R
C2 C 0.3170(11) 0.4150(19) -0.1721(10) 0.075(3) Uiso 1 1 d .
H2A H 0.244(10) 0.515(18) -0.205(9) 0.090 Uiso 1 1 calc .
C4 C 0.2070(11) 0.064(2) -0.2153(10) 0.090(4) Uiso 1 1 d .
H4A H 0.2248 -0.0849 -0.2314 0.108 Uiso 1 1 calc R
H4B H 0.1156 0.1012 -0.2539 0.108 Uiso 1 1 calc R
C9 C 0.2456(10) 0.5408(17) 0.2743(9) 0.070(3) Uiso 1 1 d .
C10 C 0.2339(9) 0.8135(18) 0.4210(9) 0.072(3) Uiso 1 1 d .
C1 C 0.4474(12) 0.525(2) -0.1557(12) 0.100(4) Uiso 1 1 d .
H1A H 0.4476 0.6435 -0.1050 0.150 Uiso 1 1 calc R
H1B H 0.4617 0.5771 -0.2270 0.150 Uiso 1 1 calc R
H1C H 0.5188 0.4268 -0.1244 0.150 Uiso 1 1 calc R
C12 C 0.1201(14) 0.970(2) 0.4329(13) 0.112(4) Uiso 1 1 d .
H12A H 0.0871 0.9363 0.4999 0.168 Uiso 1 1 calc R
H12B H 0.0472 0.9581 0.3682 0.168 Uiso 1 1 calc R
H12C H 0.1548 1.1142 0.4381 0.168 Uiso 1 1 calc R
C3 C 0.3095(14) 0.210(2) -0.2482(12) 0.106(4) Uiso 1 1 d .
H3A H 0.2826 0.2483 -0.3272 0.127 Uiso 1 1 calc R
H3B H 0.3975 0.1397 -0.2364 0.127 Uiso 1 1 calc R
C11 C 0.2600(14) 0.651(3) 0.5204(13) 0.115(4) Uiso 1 1 d .
H11A H 0.3189 0.5384 0.5045 0.173 Uiso 1 1 calc R
H11B H 0.1752 0.5897 0.5295 0.173 Uiso 1 1 calc R
H11C H 0.3022 0.7231 0.5886 0.173 Uiso 1 1 calc R
C13 C 0.3582(13) 0.934(2) 0.4096(13) 0.109(4) Uiso 1 1 d .
H13A H 0.4266 0.8343 0.3969 0.163 Uiso 1 1 calc R
H13B H 0.3916 1.0130 0.4776 0.163 Uiso 1 1 calc R
H13C H 0.3367 1.0310 0.3471 0.163 Uiso 1 1 calc R

loop_
_atom_type_symbol
_atom_type_description
_atom_type_scat_dispersion_real
_atom_type_scat_dispersion_imag
_atom_type_scat_source
C C 0.0033 0.0016 'International Tables Vol C Tables 4.2.6.8 and 6.1.1.4'
H H 0.0000 0.0000 'International Tables Vol C Tables 4.2.6.8 and 6.1.1.4'
N N 0.0061 0.0033 'International Tables Vol C Tables 4.2.6.8 and 6.1.1.4'
O O 0.0106 0.0060 'International Tables Vol C Tables 4.2.6.8 and 6.1.1.4'

loop_
_geom_angle_atom_site_label_1
_geom_angle_atom_site_label_2
_geom_angle_atom_site_label_3
_geom_angle
N2 C7 C6 110.6(7)
N2 C7 C8 111.7(7)
C6 C7 C8 113.4(8)
O1 C8 N1 125.0(10)
O1 C8 C7 120.4(10)
N1 C8 C7 114.5(8)
C6 O2 C5 111.1(8)
C9 O4 C10 121.9(8)
C8 N1 C5 120.4(8)
C8 N1 C2 121.6(8)
C5 N1 C2 112.6(8)
C9 N2 C7 121.2(8)
N1 C5 O2 108.3(8)
N1 C5 C4 106.6(9)
O2 C5 C4 110.5(9)
O2 C6 C7 111.6(9)
C1 C2 N1 115.3(10)
C1 C2 C3 113.4(10)
N1 C2 C3 99.5(9)
C3 C4 C5 102.3(11)
O3 C9 O4 125.9(10)
O3 C9 N2 125.3(9)
O4 C9 N2 108.9(8)
O4 C10 C13 109.9(9)
O4 C10 C12 103.0(9)
C13 C10 C12 110.2(10)
O4 C10 C11 109.8(9)
C13 C10 C11 112.8(11)
C12 C10 C11 110.7(10)
C4 C3 C2 107.1(10)

loop_
_geom_bond_atom_site_label_1
_geom_bond_atom_site_label_2
_geom_bond_distance
C7 N2 1.442(12)
C7 C6 1.506(14)
C7 C8 1.534(14)
C8 O1 1.230(12)
C8 N1 1.314(13)
O2 C6 1.451(13)
O2 C5 1.454(11)
O4 C9 1.348(12)
O4 C10 1.486(13)
N1 C5 1.444(13)
N1 C2 1.496(14)
O3 C9 1.203(10)
N2 C9 1.361(12)
C5 C4 1.526(16)
C2 C1 1.456(16)
C2 C3 1.569(19)
C4 C3 1.488(17)
C10 C13 1.486(15)
C10 C12 1.532(17)
C10 C11 1.555(18)

loop_
_cod_related_entry_id
_cod_related_entry_database
_cod_related_entry_code
1 ChemSpider 17269436
